data_1557529
loop_
_publ_author_name
'Tian, Xuerui'
'Zhang, Yaqi'
'Ma, Yuanyuan'
'Zhao, Qing'
'Han, Zhangang'

_publ_section_title
;
 Hourglass-type polyoxometalate-based crystalline materials as efficient
 cooperating photocatalysts for the reduction of Cr(vi) and oxidation of
 dyes
;
_journal_issue 8
_journal_name_full 'Catalysis Science &amp; Technology'
_journal_page_first 2593
_journal_page_last 2601
_journal_paper_doi 10.1039/D0CY00208A
_journal_volume 10
_journal_year 2020
_chemical_formula_moiety '0.5(C26 N4), 0.25(Cd4.8 Co3.2 H32 Mo48 Na16 O268 P32), C13 H16 N2, 2(O)'
_chemical_formula_sum 'C26 H24 Cd1.2 Co0.8 Mo12 N4 Na4 O69 P8'
_chemical_formula_weight 3169.51
_space_group_crystal_system monoclinic
_space_group_IT_number 15
_space_group_name_Hall '-C 2yc'
_space_group_name_H-M_alt 'C 1 2/c 1'
_atom_sites_solution_hydrogens mixed
_audit_creation_date 2019-07-25
_audit_creation_method
;
Olex2 1.2
(compiled 2018.05.29 svn.r3508 for OlexSys, GUI svn.r5506)
;
_audit_update_record
;
2019-07-31 deposited with the CCDC.	2020-03-06 downloaded from the CCDC.
;
_cell_angle_alpha 90
_cell_angle_beta 100.716(3)
_cell_angle_gamma 90
_cell_formula_units_Z 4
_cell_length_a 21.0842(6)
_cell_length_b 18.3743(5)
_cell_length_c 21.9022(6)
_cell_measurement_reflns_used 15730
_cell_measurement_temperature 293(2)
_cell_measurement_theta_max 25.010
_cell_measurement_theta_min 3.129
_cell_volume 8337.1(4)
_computing_molecular_graphics 'Olex2 (Dolomanov et al., 2009)'
_computing_publication_material 'Olex2 (Dolomanov et al., 2009)'
_computing_structure_refinement 'ShelXL (Sheldrick, 2015)'
_diffrn_ambient_temperature 293(2)
_diffrn_measured_fraction_theta_full 0.996
_diffrn_measured_fraction_theta_max 0.996
_diffrn_measurement_device_type 'CCD area detector'
_diffrn_radiation_type MoK\a
_diffrn_radiation_wavelength 0.71073
_diffrn_reflns_av_R_equivalents 0.0255
_diffrn_reflns_av_unetI/netI 0.0392
_diffrn_reflns_Laue_measured_fraction_full 0.996
_diffrn_reflns_Laue_measured_fraction_max 0.996
_diffrn_reflns_limit_h_max 25
_diffrn_reflns_limit_h_min -25
_diffrn_reflns_limit_k_max 21
_diffrn_reflns_limit_k_min -18
_diffrn_reflns_limit_l_max 25
_diffrn_reflns_limit_l_min -21
_diffrn_reflns_number 15730
_diffrn_reflns_point_group_measured_fraction_full 0.996
_diffrn_reflns_point_group_measured_fraction_max 0.996
_diffrn_reflns_theta_full 25.010
_diffrn_reflns_theta_max 25.010
_diffrn_reflns_theta_min 3.129
_exptl_absorpt_coefficient_mu 2.485
_exptl_absorpt_correction_T_max 0.723
_exptl_absorpt_correction_T_min 0.661
_exptl_absorpt_correction_type multi-scan
_exptl_crystal_colour 'brownish red'
_exptl_crystal_density_diffrn 2.525
_exptl_crystal_description block
_exptl_crystal_F_000 6029
_exptl_crystal_size_max 0.2
_exptl_crystal_size_mid 0.19
_exptl_crystal_size_min 0.18
_refine_diff_density_max 1.661
_refine_diff_density_min -3.914
_refine_diff_density_rms 0.202
_refine_ls_extinction_method none
_refine_ls_goodness_of_fit_ref 1.039
_refine_ls_hydrogen_treatment mixed
_refine_ls_matrix_type full
_refine_ls_number_parameters 623
_refine_ls_number_reflns 7315
_refine_ls_number_restraints 655
_refine_ls_restrained_S_all 1.003
_refine_ls_R_factor_all 0.0494
_refine_ls_R_factor_gt 0.0429
_refine_ls_shift/su_max 0.002
_refine_ls_shift/su_mean 0.000
_refine_ls_structure_factor_coef Fsqd
_refine_ls_weighting_details 'w=1/[\s^2^(Fo^2^)+(0.0560P)^2^+190.7261P] where P=(Fo^2^+2Fc^2^)/3'
_refine_ls_weighting_scheme calc
_refine_ls_wR_factor_gt 0.1165
_refine_ls_wR_factor_ref 0.1205
_reflns_Friedel_coverage 0.000
_reflns_number_gt 6480
_reflns_number_total 7315
_reflns_threshold_expression 'I > 2\s(I)'
_cod_data_source_file d0cy00208a3.cif
_cod_data_source_block 170717-cd-co-ml_sq
_cod_depositor_comments
;Adding full bibliography for 1557528--1557530.cif.

 Adding full bibliography for 1557528--1557530.cif.
;
_cod_original_formula_sum 'C26 H24 Cd1.20 Co0.80 Mo12 N4 Na4 O69 P8'
_cod_database_code 1557529
_shelx_shelxl_version_number 2018/1
_shelx_space_group_comment
;
The symmetry employed for this shelxl refinement is uniquely defined
by the following loop, which should always be used as a source of
symmetry information in preference to the above space-group names.
They are only intended as comments.
;
_shelx_estimated_absorpt_t_max 0.663
_shelx_estimated_absorpt_t_min 0.636
_olex2_refinement_description
;
1. Fixed Uiso
 At 1.2 times of:
  All C(H) groups, All C(H,H) groups, All N(H) groups
 At 1.5 times of:
  All O(H) groups
2. Shared sites
{Cd2, Co2}
3. Restrained distances
 C14-C15
 1.55 with sigma of 0.02
4. Uiso/Uaniso restraints and constraints
C14' \\sim C1 \\sim C2 \\sim C3 \\sim C4 \\sim C5 \\sim C7 \\sim C8 \\sim C9
\\sim C10 \\sim C11 \\sim C12 \\sim C13 \\sim C14 \\sim C9' \\sim C10' \\sim
C11' \\sim C12' \\sim C13' \\sim C15 \\sim N1 \\sim N2 \\sim N2': within 3.8A
with sigma of 0.04 and sigma for terminal atoms of 0.02
C14' \\sim C1 \\sim C2 \\sim C3 \\sim C4 \\sim C5 \\sim C7 \\sim C8 \\sim C9
\\sim C10 \\sim C11 \\sim C12 \\sim C13 \\sim C14 \\sim C9' \\sim C10' \\sim
C11' \\sim C12' \\sim C13' \\sim C15: within 3.8A with sigma of 0.04 and sigma
for terminal atoms of 0.02
Uanis(O3W) \\sim Ueq: with sigma of 0.01 and sigma for terminal atoms of 0.02
Uanis(Cd2) = Uanis(Co2)
5. Others
 Fixed Sof: C14'(0.5) Cd2(0.1) Co2(0.4) H1A(0.5) H1B(0.5) N2(0.5) C9(0.5)
 C10(0.5) C11(0.5) C12(0.5) C13(0.5) C14(0.5) N2'(0.5) C9'(0.5) C10'(0.5)
 C11'(0.5) C12'(0.5) C13'(0.5) C15(0.5) O2W(0.75) O3W(0.5) O4W(0.25)
6.a Riding coordinates:
 O5(H5), O7(H7), O12(H12)
6.b Secondary CH2 refined with riding coordinates:
 C1(H1A,H1B), C2(H2A,H2B)
6.c Aromatic/amide H refined with riding coordinates:
 N1(H1), C3(H3), C5(H5A), C7(H7A), C8(H8)
6.d Fitted hexagon refined as free rotating group:
 N2(C9,C10,C11,C12,C13), N2'(C9',C10',C11',C12',C13')
6.e Tetrahedral OH refined with riding coordinates:
 O18(H18)
;
_olex2_submission_special_instructions 'No special instructions were received'

loop_
_space_group_symop_operation_xyz
'x, y, z'
'-x, y, -z+1/2'
'x+1/2, y+1/2, z'
'-x+1/2, y+1/2, -z+1/2'
'-x, -y, -z'
'x, -y, z-1/2'
'-x+1/2, -y+1/2, -z'
'x+1/2, -y+1/2, z-1/2'

loop_
_atom_site_label
_atom_site_type_symbol
_atom_site_fract_x
_atom_site_fract_y
_atom_site_fract_z
_atom_site_U_iso_or_equiv
_atom_site_adp_type
_atom_site_occupancy
_atom_site_site_symmetry_order
_atom_site_calc_flag
_atom_site_refinement_flags_posn
_atom_site_refinement_flags_adp
_atom_site_refinement_flags_occupancy
_atom_site_disorder_assembly
_atom_site_disorder_group
C14' C -0.004(2) 0.880(2) 0.7773(19) 0.119(8) Uani 0.5 1 d . U . A 2
Mo1 Mo 0.85011(3) 0.74098(3) 0.87005(3) 0.01565(15) Uani 1 1 d . . . . .
Mo2 Mo 0.90090(3) 0.68629(3) 1.11432(3) 0.01352(15) Uani 1 1 d . . . . .
Mo3 Mo 0.72552(3) 0.61229(3) 0.86628(3) 0.01501(15) Uani 1 1 d . . . . .
Mo4 Mo 0.80839(3) 0.59200(3) 1.11012(3) 0.01400(15) Uani 1 1 d . . . . .
Mo5 Mo 0.70837(3) 0.54902(3) 0.96716(3) 0.01494(15) Uani 1 1 d . . . . .
Mo6 Mo 0.92562(3) 0.76953(3) 0.97524(3) 0.01456(15) Uani 1 1 d . . . . .
Cd1 Cd 0.750000 0.750000 1.000000 0.0302(2) Uani 1 2 d S T P . .
Cd2 Cd 1.000000 0.500000 1.000000 0.0201(3) Uani 0.2 2 d S T P B 1
Co2 Co 1.000000 0.500000 1.000000 0.0201(3) Uani 0.8 2 d S T P B 2
P1 P 0.86556(8) 0.59782(9) 0.97285(8) 0.0118(4) Uani 1 1 d . . . . .
P2 P 0.78404(10) 0.42079(10) 1.06062(9) 0.0207(4) Uani 1 1 d . . . . .
P3 P 1.03742(9) 0.67459(11) 1.06523(9) 0.0179(4) Uani 1 1 d . . . . .
P4 P 0.80913(10) 0.62600(11) 0.75510(8) 0.0205(4) Uani 1 1 d . . . . .
Na1 Na 0.84527(14) 0.42821(17) 0.93176(13) 0.0243(7) Uani 1 1 d . . . . .
Na2 Na 0.9499(3) 0.5873(4) 0.8559(3) 0.108(2) Uani 1 1 d . . . . .
O1 O 0.9098(2) 0.5394(3) 0.9574(2) 0.0207(11) Uani 1 1 d . . . . .
O2 O 0.8306(2) 0.7740(3) 0.9507(2) 0.0164(10) Uani 1 1 d . . . . .
O3 O 0.9011(2) 0.5816(3) 1.1240(2) 0.0186(11) Uani 1 1 d . . . . .
O4 O 0.9015(2) 0.6593(3) 1.0123(2) 0.0140(10) Uani 1 1 d . . . . .
O5 O 0.7515(2) 0.7179(3) 0.8428(2) 0.0176(10) Uani 1 1 d . . . . .
H5 H 0.733173 0.755182 0.863589 0.02(2) Uiso 1 1 d R . . . .
O6 O 0.8074(2) 0.6928(3) 1.0797(2) 0.0158(10) Uani 1 1 d . . . . .
O7 O 0.7124(2) 0.5850(3) 1.0593(2) 0.0165(10) Uani 1 1 d . . . . .
H7 H 0.703658 0.629149 1.060017 0.03(2) Uiso 1 1 d R . . . .
O8 O 0.9387(2) 0.7146(3) 0.9038(2) 0.0200(11) Uani 1 1 d . . . . .
O9 O 0.9038(3) 0.7197(3) 1.1860(2) 0.0228(11) Uani 1 1 d . . . . .
O10 O 0.8028(3) 0.4790(3) 1.1119(2) 0.0222(11) Uani 1 1 d . . . . .
O11 O 0.7131(2) 0.6527(3) 0.9469(2) 0.0163(10) Uani 1 1 d . . . . .
O12 O 0.9111(2) 0.7838(3) 1.0675(2) 0.0174(10) Uani 1 1 d . . . . .
H12 H 0.877952 0.799510 1.064844 0.02(2) Uiso 1 1 d R . . . .
O13 O 0.8148(2) 0.5673(3) 1.0091(2) 0.0139(10) Uani 1 1 d . . . . .
O14 O 0.7323(3) 0.4503(3) 1.0080(2) 0.0250(12) Uani 1 1 d . . . . .
O15 O 0.9473(3) 0.8554(3) 0.9634(2) 0.0261(12) Uani 1 1 d . . . . .
O16 O 0.7896(3) 0.6023(3) 1.1801(2) 0.0259(12) Uani 1 1 d . . . . .
O17 O 0.8418(3) 0.3928(3) 1.0377(3) 0.0392(15) Uani 1 1 d . . . . .
O18 O 0.7494(3) 0.3588(3) 1.0902(3) 0.0425(17) Uani 1 1 d . . . . .
H18 H 0.737519 0.327202 1.064050 0.064 Uiso 1 1 calc R . . . .
O19 O 0.7431(2) 0.5141(3) 0.8972(2) 0.0190(11) Uani 1 1 d . . . . .
O20 O 0.8292(2) 0.6321(3) 0.9121(2) 0.0157(10) Uani 1 1 d . . . . .
O21 O 0.6286(3) 0.5327(3) 0.9527(2) 0.0284(13) Uani 1 1 d . . . . .
O22 O 0.6491(3) 0.6130(3) 0.8271(2) 0.0284(13) Uani 1 1 d . . . . .
O23 O 0.7687(3) 0.5811(3) 0.7934(2) 0.0242(12) Uani 1 1 d . . . . .
O24 O 0.8517(3) 0.5695(3) 0.7265(2) 0.0285(13) Uani 1 1 d . . . . .
O25 O 0.7685(3) 0.6689(3) 0.7046(2) 0.0317(14) Uani 1 1 d . . . . .
O26 O 0.8600(2) 0.6703(3) 0.7992(2) 0.0237(12) Uani 1 1 d . . . . .
O27 O 0.8529(3) 0.8201(3) 0.8324(2) 0.0291(13) Uani 1 1 d . . . . .
O28 O 1.0153(2) 0.7339(3) 1.0171(2) 0.0212(11) Uani 1 1 d . . . . .
O29 O 0.9985(2) 0.6780(3) 1.1182(2) 0.0200(11) Uani 1 1 d . . . . .
O30 O 1.1097(3) 0.6929(3) 1.0946(3) 0.0311(13) Uani 1 1 d . . . . .
O31 O 1.0390(3) 0.6003(3) 1.0380(3) 0.0285(13) Uani 1 1 d . . . . .
N1 N 0.3790(5) 0.4942(6) 0.4040(5) 0.059(2) Uani 1 1 d . U . . .
H1 H 0.360646 0.524384 0.425180 0.071 Uiso 1 1 calc R . . . .
C1 C 0.500000 0.3993(7) 0.250000 0.032(3) Uani 1 2 d S TU P . .
H1A H 0.533190 0.430356 0.273132 0.039 Uiso 0.5 1 calc R . . . .
H1B H 0.466809 0.430355 0.226869 0.039 Uiso 0.5 1 calc R . . . .
C2 C 0.4708(5) 0.3535(5) 0.2952(4) 0.038(2) Uani 1 1 d . U . . .
H2A H 0.439717 0.319829 0.272308 0.046 Uiso 1 1 calc R . . . .
H2B H 0.504467 0.325197 0.320863 0.046 Uiso 1 1 calc R . . . .
C3 C 0.3809(5) 0.4349(8) 0.3140(5) 0.067(3) Uani 1 1 d . U . . .
H3 H 0.359893 0.425422 0.273598 0.081 Uiso 1 1 calc R . . . .
C4 C 0.4381(4) 0.4003(5) 0.3359(4) 0.0311(19) Uani 1 1 d . U . . .
C5 C 0.3538(6) 0.4816(8) 0.3484(6) 0.070(3) Uani 1 1 d . U . . .
H5A H 0.315796 0.505233 0.330814 0.084 Uiso 1 1 calc R . . . .
C7 C 0.4316(8) 0.4627(9) 0.4299(6) 0.089(4) Uani 1 1 d . U . . .
H7A H 0.448601 0.472352 0.471384 0.106 Uiso 1 1 calc R . . . .
C8 C 0.4638(6) 0.4141(8) 0.3967(5) 0.070(4) Uani 1 1 d . U . . .
H8 H 0.501977 0.391775 0.415729 0.084 Uiso 1 1 calc R . . . .
N2 N 0.2018(10) 0.7828(9) 0.9695(9) 0.097(6) Uani 0.5 1 d . U . A 1
C9 C 0.2279(8) 0.8031(12) 0.9182(12) 0.099(7) Uani 0.5 1 d G U . A 1
C10 C 0.1917(13) 0.8447(13) 0.8713(10) 0.114(6) Uani 0.5 1 d G U . A 1
C11 C 0.1294(12) 0.8660(11) 0.8756(10) 0.105(6) Uani 0.5 1 d G U . A 1
C12 C 0.1034(8) 0.8456(13) 0.9268(13) 0.102(6) Uani 0.5 1 d G U . A 1
C13 C 0.1396(11) 0.8040(12) 0.9738(10) 0.100(7) Uani 0.5 1 d G U . A 1
C14 C 0.087(2) 0.907(2) 0.818(2) 0.129(8) Uani 0.5 1 d D U . A 1
N2' N 0.0930(10) 0.7254(12) 0.9070(11) 0.110(6) Uani 0.5 1 d . U . A 2
C9' C 0.0908(12) 0.7993(13) 0.9200(10) 0.112(6) Uani 0.5 1 d G U . A 2
C10' C 0.0629(13) 0.8475(9) 0.8738(14) 0.117(6) Uani 0.5 1 d G U . A 2
C11' C 0.0373(13) 0.8218(13) 0.8147(12) 0.120(7) Uani 0.5 1 d G U . A 2
C12' C 0.0395(12) 0.7479(15) 0.8017(10) 0.125(7) Uani 0.5 1 d G U . A 2
C13' C 0.0674(12) 0.6997(10) 0.8479(13) 0.107(7) Uani 0.5 1 d G U . A 2
C15 C 0.0436(19) 0.855(2) 0.772(2) 0.114(7) Uani 0.5 1 d D U . . .
O1W O 1.0405(3) 0.5325(3) 0.9197(3) 0.0376(15) Uani 1 1 d . . . . .
O5W O 0.8350(4) 0.2658(5) 0.7944(3) 0.066(2) Uani 1 1 d . . . . .
O2W O 0.8258(6) 0.4372(6) 0.8221(4) 0.068(4) Uani 0.75 1 d . . . B .
O3W O 0.9540(7) 0.4581(10) 0.8029(7) 0.068(5) Uani 0.5 1 d . U . B .
O4W O 1.000000 0.596(2) 0.750000 0.103(11) Uani 0.5 2 d S T P B .

loop_
_atom_site_aniso_label
_atom_site_aniso_U_11
_atom_site_aniso_U_22
_atom_site_aniso_U_33
_atom_site_aniso_U_23
_atom_site_aniso_U_13
_atom_site_aniso_U_12
C14' 0.124(15) 0.097(14) 0.138(16) -0.016(13) 0.026(14) 0.008(14)
Mo1 0.0201(3) 0.0156(3) 0.0113(3) -0.0001(2) 0.0032(2) 0.0019(2)
Mo2 0.0155(3) 0.0129(3) 0.0117(3) -0.0018(2) 0.0015(2) 0.0019(2)
Mo3 0.0178(3) 0.0161(3) 0.0101(3) -0.0008(2) -0.0003(2) 0.0015(2)
Mo4 0.0185(3) 0.0121(3) 0.0111(3) 0.0009(2) 0.0018(2) 0.0006(2)
Mo5 0.0175(3) 0.0138(3) 0.0128(3) 0.0000(2) 0.0009(2) -0.0001(2)
Mo6 0.0161(3) 0.0135(3) 0.0140(3) -0.0002(2) 0.0025(2) 0.0009(2)
Cd1 0.0326(5) 0.0290(5) 0.0286(5) -0.0005(4) 0.0044(4) 0.0021(4)
Cd2 0.0177(6) 0.0188(6) 0.0224(6) -0.0015(5) 0.0005(5) 0.0069(5)
Co2 0.0177(6) 0.0188(6) 0.0224(6) -0.0015(5) 0.0005(5) 0.0069(5)
P1 0.0143(8) 0.0107(8) 0.0101(8) -0.0007(7) 0.0014(7) 0.0040(7)
P2 0.0317(11) 0.0130(9) 0.0162(9) 0.0014(7) 0.0015(8) -0.0011(8)
P3 0.0135(9) 0.0203(10) 0.0194(9) -0.0012(8) 0.0015(7) 0.0028(8)
P4 0.0260(10) 0.0241(10) 0.0114(9) -0.0039(8) 0.0035(8) 0.0053(8)
Na1 0.0257(15) 0.0218(16) 0.0236(15) -0.0074(13) 0.0003(12) 0.0064(13)
Na2 0.108(5) 0.125(6) 0.085(4) 0.015(4) 0.001(4) 0.065(5)
O1 0.023(3) 0.016(3) 0.022(3) -0.007(2) 0.002(2) 0.008(2)
O2 0.018(2) 0.016(3) 0.015(2) -0.002(2) 0.003(2) 0.004(2)
O3 0.021(3) 0.015(3) 0.018(2) 0.001(2) -0.002(2) 0.005(2)
O4 0.018(2) 0.011(2) 0.013(2) -0.0003(19) 0.0026(19) 0.003(2)
O5 0.022(3) 0.014(3) 0.016(2) 0.001(2) 0.002(2) 0.003(2)
O6 0.017(2) 0.014(2) 0.017(2) 0.003(2) 0.003(2) 0.002(2)
O7 0.020(2) 0.015(3) 0.015(2) -0.002(2) 0.005(2) -0.001(2)
O8 0.022(3) 0.021(3) 0.017(2) -0.001(2) 0.005(2) 0.003(2)
O9 0.029(3) 0.023(3) 0.015(2) -0.008(2) 0.001(2) -0.001(2)
O10 0.035(3) 0.014(3) 0.016(3) 0.001(2) 0.000(2) -0.002(2)
O11 0.022(3) 0.016(3) 0.011(2) -0.0009(19) 0.003(2) 0.004(2)
O12 0.017(3) 0.017(3) 0.018(3) 0.000(2) 0.003(2) 0.005(2)
O13 0.015(2) 0.015(2) 0.010(2) -0.0029(19) 0.0001(18) -0.001(2)
O14 0.040(3) 0.012(3) 0.020(3) 0.004(2) -0.004(2) -0.001(2)
O15 0.032(3) 0.021(3) 0.026(3) 0.004(2) 0.005(2) -0.004(2)
O16 0.034(3) 0.030(3) 0.015(3) 0.001(2) 0.008(2) 0.002(3)
O17 0.036(3) 0.037(4) 0.045(4) -0.009(3) 0.007(3) 0.012(3)
O18 0.080(5) 0.024(3) 0.019(3) 0.001(2) -0.002(3) -0.028(3)
O19 0.025(3) 0.017(3) 0.014(2) -0.001(2) 0.003(2) 0.002(2)
O20 0.019(2) 0.016(2) 0.013(2) -0.0009(19) 0.0046(19) 0.002(2)
O21 0.025(3) 0.034(3) 0.025(3) 0.002(2) 0.002(2) -0.006(3)
O22 0.023(3) 0.037(3) 0.021(3) -0.002(2) -0.007(2) -0.001(2)
O23 0.033(3) 0.027(3) 0.014(2) -0.006(2) 0.005(2) -0.001(2)
O24 0.032(3) 0.033(3) 0.020(3) -0.007(2) 0.003(2) 0.011(3)
O25 0.040(3) 0.038(4) 0.017(3) 0.000(2) 0.004(2) 0.012(3)
O26 0.025(3) 0.031(3) 0.017(3) -0.009(2) 0.008(2) -0.002(2)
O27 0.039(3) 0.023(3) 0.025(3) 0.007(2) 0.005(2) 0.000(3)
O28 0.016(2) 0.023(3) 0.025(3) 0.002(2) 0.004(2) 0.001(2)
O29 0.018(2) 0.026(3) 0.016(2) -0.002(2) 0.003(2) 0.003(2)
O30 0.019(3) 0.043(4) 0.029(3) -0.003(3) -0.002(2) 0.000(3)
O31 0.024(3) 0.025(3) 0.037(3) -0.010(3) 0.005(2) 0.008(2)
N1 0.068(6) 0.062(6) 0.056(6) -0.016(5) 0.032(5) 0.012(5)
C1 0.024(6) 0.035(7) 0.040(7) 0.000 0.012(5) 0.000
C2 0.045(5) 0.038(5) 0.036(5) 0.000(4) 0.021(4) 0.010(4)
C3 0.047(6) 0.108(9) 0.042(6) -0.028(6) -0.007(5) 0.029(6)
C4 0.038(5) 0.030(4) 0.028(4) -0.004(4) 0.014(4) 0.000(4)
C5 0.047(6) 0.102(9) 0.062(7) -0.018(7) 0.013(5) 0.034(6)
C7 0.104(10) 0.117(10) 0.042(6) -0.036(7) 0.008(7) 0.017(9)
C8 0.074(7) 0.096(9) 0.034(5) -0.008(6) -0.006(5) 0.041(7)
N2 0.089(12) 0.058(10) 0.129(14) -0.058(10) -0.019(11) 0.009(10)
C9 0.100(13) 0.073(12) 0.130(15) -0.024(12) 0.038(12) 0.034(12)
C10 0.117(12) 0.087(12) 0.142(13) -0.027(11) 0.030(12) 0.002(11)
C11 0.106(12) 0.077(11) 0.130(13) -0.023(11) 0.013(11) -0.005(11)
C12 0.093(12) 0.083(12) 0.131(13) -0.025(11) 0.025(11) 0.008(11)
C13 0.097(13) 0.075(12) 0.130(14) -0.012(12) 0.026(12) -0.014(11)
C14 0.131(14) 0.097(14) 0.156(16) -0.004(13) 0.016(14) 0.001(13)
N2' 0.100(11) 0.097(11) 0.140(13) -0.007(11) 0.041(11) 0.028(10)
C9' 0.106(12) 0.090(12) 0.139(13) -0.004(11) 0.023(11) 0.019(11)
C10' 0.112(12) 0.098(12) 0.141(13) -0.015(11) 0.022(11) 0.020(11)
C11' 0.114(13) 0.101(13) 0.145(14) -0.017(12) 0.021(12) 0.006(12)
C12' 0.115(13) 0.102(13) 0.156(15) -0.005(13) 0.021(13) 0.019(12)
C13' 0.088(12) 0.093(13) 0.137(14) -0.021(12) 0.014(12) 0.046(11)
C15 0.106(13) 0.101(13) 0.134(15) -0.011(12) 0.018(13) 0.014(12)
O1W 0.045(4) 0.037(4) 0.034(3) 0.001(3) 0.015(3) 0.015(3)
O5W 0.065(5) 0.097(7) 0.038(4) -0.025(4) 0.016(4) -0.040(5)
O2W 0.115(9) 0.063(7) 0.032(5) 0.016(5) 0.024(5) 0.059(7)
O3W 0.040(7) 0.089(11) 0.064(9) 0.056(8) -0.017(7) 0.000(7)
O4W 0.026(12) 0.14(3) 0.13(3) 0.000 -0.007(14) 0.000

loop_
_atom_type_symbol
_atom_type_description
_atom_type_scat_dispersion_real
_atom_type_scat_dispersion_imag
_atom_type_scat_source
C C 0.0033 0.0016 'International Tables Vol C Tables 4.2.6.8 and 6.1.1.4'
H H 0.0000 0.0000 'International Tables Vol C Tables 4.2.6.8 and 6.1.1.4'
N N 0.0061 0.0033 'International Tables Vol C Tables 4.2.6.8 and 6.1.1.4'
O O 0.0106 0.0060 'International Tables Vol C Tables 4.2.6.8 and 6.1.1.4'
Mo Mo -1.6832 0.6857 'International Tables Vol C Tables 4.2.6.8 and 6.1.1.4'
P P 0.1023 0.0942 'International Tables Vol C Tables 4.2.6.8 and 6.1.1.4'
Na Na 0.0362 0.0249 'International Tables Vol C Tables 4.2.6.8 and 6.1.1.4'
Co Co 0.3494 0.9721 'International Tables Vol C Tables 4.2.6.8 and 6.1.1.4'
Cd Cd -0.8075 1.2024 'International Tables Vol C Tables 4.2.6.8 and 6.1.1.4'

loop_
_geom_angle_atom_site_label_1
_geom_angle_atom_site_label_2
_geom_angle_atom_site_label_3
_geom_angle
_geom_angle_site_symmetry_1
_geom_angle_site_symmetry_3
_geom_angle_publ_flag
C14' C14' C11' 110(4) 2_556 . ?
C15 C14' C14' 67(4) . 2_556 ?
C15 C14' C11' 114(3) 2_556 . ?
C15 C14' C11' 48(3) . . ?
C15 C14' C15 102(4) . 2_556 ?
Mo6 Mo1 Na2 87.87(11) . . ?
O2 Mo1 Mo6 48.90(14) . . ?
O2 Mo1 Na2 122.89(17) . . ?
O2 Mo1 O5 87.48(19) . . ?
O2 Mo1 O20 79.67(18) . . ?
O2 Mo1 O26 158.4(2) . . ?
O5 Mo1 Mo6 134.79(13) . . ?
O5 Mo1 Na2 112.63(19) . . ?
O5 Mo1 O20 71.43(18) . . ?
O8 Mo1 Mo6 47.50(14) . . ?
O8 Mo1 Na2 45.04(19) . . ?
O8 Mo1 O2 94.7(2) . . ?
O8 Mo1 O5 153.2(2) . . ?
O8 Mo1 O20 82.6(2) . . ?
O8 Mo1 O26 84.5(2) . . ?
O20 Mo1 Mo6 87.23(12) . . ?
O20 Mo1 Na2 60.13(18) . . ?
O26 Mo1 Mo6 131.50(15) . . ?
O26 Mo1 Na2 45.00(18) . . ?
O26 Mo1 O5 83.8(2) . . ?
O26 Mo1 O20 78.78(19) . . ?
O27 Mo1 Mo6 100.9(2) . . ?
O27 Mo1 Na2 124.6(2) . . ?
O27 Mo1 O2 101.8(2) . . ?
O27 Mo1 O5 99.2(2) . . ?
O27 Mo1 O8 106.5(3) . . ?
O27 Mo1 O20 170.5(2) . . ?
O27 Mo1 O26 99.1(3) . . ?
O3 Mo2 Mo4 47.70(15) . . ?
O3 Mo2 O4 83.81(19) . . ?
O3 Mo2 O6 94.8(2) . . ?
O3 Mo2 O12 154.9(2) . . ?
O3 Mo2 O29 86.6(2) . . ?
O4 Mo2 Mo4 87.79(12) . . ?
O6 Mo2 Mo4 48.64(14) . . ?
O6 Mo2 O4 79.93(18) . . ?
O6 Mo2 O12 86.90(19) . . ?
O6 Mo2 O29 160.20(19) . . ?
O9 Mo2 Mo4 100.01(19) . . ?
O9 Mo2 O3 105.2(2) . . ?
O9 Mo2 O4 170.7(2) . . ?
O9 Mo2 O6 101.3(2) . . ?
O9 Mo2 O12 99.0(2) . . ?
O9 Mo2 O29 97.3(2) . . ?
O12 Mo2 Mo4 134.22(14) . . ?
O12 Mo2 O4 71.83(17) . . ?
O29 Mo2 Mo4 133.91(15) . . ?
O29 Mo2 O4 80.59(18) . . ?
O29 Mo2 O12 83.7(2) . . ?
O5 Mo3 Mo5 135.08(13) . . ?
O5 Mo3 O20 71.67(18) . . ?
O11 Mo3 Mo5 48.85(14) . . ?
O11 Mo3 O5 87.4(2) . . ?
O11 Mo3 O20 79.65(18) . . ?
O11 Mo3 O23 161.3(2) . . ?
O19 Mo3 Mo5 47.95(14) . . ?
O19 Mo3 O5 154.3(2) . . ?
O19 Mo3 O11 95.0(2) . . ?
O19 Mo3 O20 83.62(19) . . ?
O19 Mo3 O23 85.9(2) . . ?
O20 Mo3 Mo5 88.31(12) . . ?
O22 Mo3 Mo5 99.6(2) . . ?
O22 Mo3 O5 97.9(2) . . ?
O22 Mo3 O11 100.3(2) . . ?
O22 Mo3 O19 106.8(3) . . ?
O22 Mo3 O20 169.5(2) . . ?
O22 Mo3 O23 97.3(2) . . ?
O23 Mo3 Mo5 133.67(16) . . ?
O23 Mo3 O5 84.0(2) . . ?
O23 Mo3 O20 81.87(19) . . ?
O3 Mo4 Mo2 47.84(15) . . ?
O3 Mo4 O6 95.3(2) . . ?
O3 Mo4 O7 156.14(19) . . ?
O3 Mo4 O10 87.6(2) . . ?
O3 Mo4 O13 83.88(18) . . ?
O6 Mo4 Mo2 49.04(14) . . ?
O6 Mo4 O7 86.03(19) . . ?
O6 Mo4 O10 161.65(19) . . ?
O6 Mo4 O13 81.85(18) . . ?
O7 Mo4 Mo2 134.01(14) . . ?
O7 Mo4 O13 72.71(17) . . ?
O10 Mo4 Mo2 135.24(15) . . ?
O10 Mo4 O7 84.1(2) . . ?
O10 Mo4 O13 80.46(18) . . ?
O13 Mo4 Mo2 89.30(12) . . ?
O16 Mo4 Mo2 101.4(2) . . ?
O16 Mo4 O3 105.9(2) . . ?
O16 Mo4 O6 102.4(2) . . ?
O16 Mo4 O7 97.0(2) . . ?
O16 Mo4 O10 94.1(2) . . ?
O16 Mo4 O13 168.7(2) . . ?
O7 Mo5 Mo3 133.67(14) . . ?
O7 Mo5 O13 72.96(17) . . ?
O11 Mo5 Mo3 49.33(13) . . ?
O11 Mo5 O7 85.25(19) . . ?
O11 Mo5 O13 81.99(18) . . ?
O11 Mo5 O14 160.3(2) . . ?
O13 Mo5 Mo3 89.70(12) . . ?
O14 Mo5 Mo3 135.38(16) . . ?
O14 Mo5 O7 84.1(2) . . ?
O14 Mo5 O13 79.1(2) . . ?
O19 Mo5 Mo3 48.29(15) . . ?
O19 Mo5 O7 155.7(2) . . ?
O19 Mo5 O11 95.8(2) . . ?
O19 Mo5 O13 83.08(19) . . ?
O19 Mo5 O14 87.3(2) . . ?
O21 Mo5 Mo3 102.39(19) . . ?
O21 Mo5 O7 95.6(2) . . ?
O21 Mo5 O11 102.9(2) . . ?
O21 Mo5 O13 167.3(2) . . ?
O21 Mo5 O14 94.6(3) . . ?
O21 Mo5 O19 107.8(2) . . ?
O2 Mo6 Mo1 49.04(13) . . ?
O2 Mo6 O4 81.45(18) . . ?
O2 Mo6 O12 86.27(19) . . ?
O2 Mo6 O28 159.9(2) . . ?
O4 Mo6 Mo1 89.77(12) . . ?
O8 Mo6 Mo1 47.95(15) . . ?
O8 Mo6 O2 95.3(2) . . ?
O8 Mo6 O4 84.20(19) . . ?
O8 Mo6 O12 155.5(2) . . ?
O8 Mo6 O28 86.3(2) . . ?
O12 Mo6 Mo1 134.26(14) . . ?
O12 Mo6 O4 71.80(18) . . ?
O15 Mo6 Mo1 101.10(18) . . ?
O15 Mo6 O2 102.2(2) . . ?
O15 Mo6 O4 168.2(2) . . ?
O15 Mo6 O8 106.4(2) . . ?
O15 Mo6 O12 97.1(2) . . ?
O15 Mo6 O28 96.5(2) . . ?
O28 Mo6 Mo1 133.98(15) . . ?
O28 Mo6 O4 78.77(19) . . ?
O28 Mo6 O12 84.2(2) . . ?
O2 Cd1 O2 180.0 7_667 . ?
O6 Cd1 O2 82.93(17) 7_667 . ?
O6 Cd1 O2 97.07(17) . . ?
O6 Cd1 O2 82.93(17) . 7_667 ?
O6 Cd1 O2 97.07(17) 7_667 7_667 ?
O6 Cd1 O6 180.0 7_667 . ?
O11 Cd1 O2 97.57(18) . . ?
O11 Cd1 O2 82.43(18) . 7_667 ?
O11 Cd1 O2 97.57(18) 7_667 7_667 ?
O11 Cd1 O2 82.43(18) 7_667 . ?
O11 Cd1 O6 83.10(17) . 7_667 ?
O11 Cd1 O6 83.10(17) 7_667 . ?
O11 Cd1 O6 96.90(17) 7_667 7_667 ?
O11 Cd1 O6 96.90(17) . . ?
O11 Cd1 O11 180.0 . 7_667 ?
Na1 Cd2 Na1 180.0 . 5_767 ?
Na2 Cd2 Na1 107.74(15) . 5_767 ?
Na2 Cd2 Na1 107.74(15) 5_767 . ?
Na2 Cd2 Na1 72.26(15) 5_767 5_767 ?
Na2 Cd2 Na1 72.26(15) . . ?
Na2 Cd2 Na2 180.0 5_767 . ?
O1 Cd2 Na1 41.98(15) . . ?
O1 Cd2 Na1 138.02(15) . 5_767 ?
O1 Cd2 Na1 138.02(15) 5_767 . ?
O1 Cd2 Na1 41.98(15) 5_767 5_767 ?
O1 Cd2 Na2 49.06(18) 5_767 5_767 ?
O1 Cd2 Na2 130.94(18) 5_767 . ?
O1 Cd2 Na2 130.93(18) . 5_767 ?
O1 Cd2 Na2 49.07(18) . . ?
O1 Cd2 O1 180.0 5_767 . ?
O1 Cd2 O31 82.7(2) 5_767 . ?
O1 Cd2 O31 97.3(2) . . ?
O1 Cd2 O31 97.3(2) 5_767 5_767 ?
O1 Cd2 O31 82.7(2) . 5_767 ?
O1 Cd2 O1W 90.3(2) 5_767 5_767 ?
O1 Cd2 O1W 89.7(2) . 5_767 ?
O1 Cd2 O1W 89.7(2) 5_767 . ?
O1 Cd2 O1W 90.3(2) . . ?
O31 Cd2 Na1 42.30(15) 5_767 . ?
O31 Cd2 Na1 137.70(15) 5_767 5_767 ?
O31 Cd2 Na1 137.71(15) . . ?
O31 Cd2 Na1 42.29(15) . 5_767 ?
O31 Cd2 Na2 90.8(2) . 5_767 ?
O31 Cd2 Na2 90.8(2) 5_767 . ?
O31 Cd2 Na2 89.2(2) . . ?
O31 Cd2 Na2 89.2(2) 5_767 5_767 ?
O31 Cd2 O31 180.0 5_767 . ?
O31 Cd2 O1W 84.1(2) 5_767 5_767 ?
O31 Cd2 O1W 95.9(2) . 5_767 ?
O31 Cd2 O1W 95.9(2) 5_767 . ?
O31 Cd2 O1W 84.1(2) . . ?
O1W Cd2 Na1 76.81(18) 5_767 . ?
O1W Cd2 Na1 103.18(18) . . ?
O1W Cd2 Na1 76.81(18) . 5_767 ?
O1W Cd2 Na1 103.19(18) 5_767 5_767 ?
O1W Cd2 Na2 138.7(2) . 5_767 ?
O1W Cd2 Na2 41.3(2) . . ?
O1W Cd2 Na2 138.7(2) 5_767 . ?
O1W Cd2 Na2 41.3(2) 5_767 5_767 ?
O1W Cd2 O1W 180.0(5) . 5_767 ?
Na1 Co2 Na1 180.0 . 5_767 ?
Na2 Co2 Na1 107.74(15) . 5_767 ?
Na2 Co2 Na1 72.26(15) 5_767 5_767 ?
Na2 Co2 Na1 107.74(15) 5_767 . ?
Na2 Co2 Na1 72.26(15) . . ?
Na2 Co2 Na2 180.0 5_767 . ?
O1 Co2 Na1 138.02(15) . 5_767 ?
O1 Co2 Na1 41.98(15) 5_767 5_767 ?
O1 Co2 Na1 41.98(15) . . ?
O1 Co2 Na1 138.02(15) 5_767 . ?
O1 Co2 Na2 49.06(18) 5_767 5_767 ?
O1 Co2 Na2 49.07(18) . . ?
O1 Co2 Na2 130.93(18) . 5_767 ?
O1 Co2 Na2 130.94(18) 5_767 . ?
O1 Co2 O1 180.0 5_767 . ?
O1 Co2 O31 82.7(2) . 5_767 ?
O1 Co2 O31 97.3(2) . . ?
O1 Co2 O31 97.3(2) 5_767 5_767 ?
O1 Co2 O31 82.7(2) 5_767 . ?
O1 Co2 O1W 89.7(2) 5_767 . ?
O1 Co2 O1W 89.7(2) . 5_767 ?
O1 Co2 O1W 90.3(2) 5_767 5_767 ?
O1 Co2 O1W 90.3(2) . . ?
O31 Co2 Na1 137.70(15) 5_767 5_767 ?
O31 Co2 Na1 42.29(15) . 5_767 ?
O31 Co2 Na1 137.71(15) . . ?
O31 Co2 Na1 42.30(15) 5_767 . ?
O31 Co2 Na2 90.8(2) 5_767 . ?
O31 Co2 Na2 90.8(2) . 5_767 ?
O31 Co2 Na2 89.2(2) 5_767 5_767 ?
O31 Co2 Na2 89.2(2) . . ?
O31 Co2 O31 180.0 5_767 . ?
O31 Co2 O1W 84.1(2) 5_767 5_767 ?
O31 Co2 O1W 95.9(2) . 5_767 ?
O31 Co2 O1W 95.9(2) 5_767 . ?
O31 Co2 O1W 84.1(2) . . ?
O1W Co2 Na1 103.18(18) . . ?
O1W Co2 Na1 76.81(18) 5_767 . ?
O1W Co2 Na1 76.81(18) . 5_767 ?
O1W Co2 Na1 103.19(18) 5_767 5_767 ?
O1W Co2 Na2 41.3(2) 5_767 5_767 ?
O1W Co2 Na2 138.7(2) . 5_767 ?
O1W Co2 Na2 41.3(2) . . ?
O1W Co2 Na2 138.7(2) 5_767 . ?
O1W Co2 O1W 180.0(5) . 5_767 ?
Na1 P1 Na2 78.24(15) . . ?
O1 P1 Na1 46.2(2) . . ?
O1 P1 Na2 49.7(2) . . ?
O1 P1 O4 113.0(3) . . ?
O1 P1 O13 111.9(3) . . ?
O1 P1 O20 109.1(3) . . ?
O4 P1 Na1 152.6(2) . . ?
O4 P1 Na2 101.2(2) . . ?
O4 P1 O13 107.0(3) . . ?
O4 P1 O20 107.4(3) . . ?
O13 P1 Na1 74.19(19) . . ?
O13 P1 Na2 151.2(2) . . ?
O20 P1 Na1 97.7(2) . . ?
O20 P1 Na2 67.5(2) . . ?
O20 P1 O13 108.1(3) . . ?
O10 P2 Na1 120.1(2) . . ?
O10 P2 O18 106.3(3) . . ?
O14 P2 Na1 71.4(2) . . ?
O14 P2 O10 110.6(3) . . ?
O14 P2 O18 104.3(3) . . ?
O17 P2 Na1 42.0(3) . . ?
O17 P2 O10 111.6(3) . . ?
O17 P2 O14 112.4(3) . . ?
O17 P2 O18 111.3(4) . . ?
O18 P2 Na1 132.1(3) . . ?
O28 P3 Na1 126.1(2) . 5_767 ?
O28 P3 O29 110.7(3) . . ?
O28 P3 O30 106.1(3) . . ?
O29 P3 Na1 122.8(2) . 5_767 ?
O29 P3 O30 107.1(3) . . ?
O30 P3 Na1 54.2(2) . 5_767 ?
O31 P3 Na1 51.3(2) . 5_767 ?
O31 P3 O28 113.8(3) . . ?
O31 P3 O29 113.1(3) . . ?
O31 P3 O30 105.5(3) . . ?
O23 P4 Na2 92.2(3) . . ?
O23 P4 O24 106.1(3) . . ?
O24 P4 Na2 68.3(2) . . ?
O25 P4 Na2 153.6(3) . . ?
O25 P4 O23 112.7(3) . . ?
O25 P4 O24 110.2(3) . . ?
O25 P4 O26 115.1(3) . . ?
O26 P4 Na2 44.4(3) . . ?
O26 P4 O23 109.5(3) . . ?
O26 P4 O24 102.5(3) . . ?
Cd2 Na1 Na2 53.25(10) . . ?
Co2 Na1 Na2 53.25(10) . . ?
P1 Na1 Cd2 57.86(6) . . ?
P1 Na1 Co2 57.86(6) . . ?
P1 Na1 P2 81.71(8) . . ?
P1 Na1 Na2 52.30(11) . . ?
P2 Na1 Cd2 97.39(8) . . ?
P2 Na1 Co2 97.39(8) . . ?
P2 Na1 Na2 133.10(13) . . ?
P3 Na1 Cd2 63.53(6) 5_767 . ?
P3 Na1 Co2 63.53(6) 5_767 . ?
P3 Na1 P1 120.96(10) 5_767 . ?
P3 Na1 P2 113.06(10) 5_767 . ?
P3 Na1 Na2 87.52(11) 5_767 . ?
O1 Na1 Cd2 34.54(12) . . ?
O1 Na1 Co2 34.54(12) . . ?
O1 Na1 P1 26.09(12) . . ?
O1 Na1 P2 97.23(15) . . ?
O1 Na1 P3 95.51(15) . 5_767 ?
O1 Na1 Na2 37.01(16) . . ?
O1 Na1 O19 87.51(18) . . ?
O1 Na1 O30 124.6(2) . 5_767 ?
O1 Na1 O31 68.74(19) . 5_767 ?
O17 Na1 Cd2 83.48(17) . . ?
O17 Na1 Co2 83.48(17) . . ?
O17 Na1 P1 91.05(17) . . ?
O17 Na1 P2 24.35(15) . . ?
O17 Na1 P3 88.96(17) . 5_767 ?
O17 Na1 Na2 132.8(2) . . ?
O17 Na1 O1 96.8(2) . . ?
O17 Na1 O19 105.4(2) . . ?
O17 Na1 O30 93.5(2) . 5_767 ?
O17 Na1 O31 83.7(2) . 5_767 ?
O19 Na1 Cd2 121.79(15) . . ?
O19 Na1 Co2 121.79(15) . . ?
O19 Na1 P1 64.45(13) . . ?
O19 Na1 P2 81.05(13) . . ?
O19 Na1 P3 164.95(16) . 5_767 ?
O19 Na1 Na2 86.07(15) . . ?
O30 Na1 Cd2 93.90(15) 5_767 . ?
O30 Na1 Co2 93.90(15) 5_767 . ?
O30 Na1 P1 150.67(17) 5_767 . ?
O30 Na1 P2 112.32(17) 5_767 . ?
O30 Na1 P3 30.38(13) 5_767 5_767 ?
O30 Na1 Na2 106.05(18) 5_767 . ?
O30 Na1 O19 140.8(2) 5_767 . ?
O31 Na1 Cd2 35.46(13) 5_767 . ?
O31 Na1 Co2 35.46(13) 5_767 . ?
O31 Na1 P1 93.26(16) 5_767 . ?
O31 Na1 P2 106.59(17) 5_767 . ?
O31 Na1 P3 28.22(13) 5_767 5_767 ?
O31 Na1 Na2 71.73(18) 5_767 . ?
O31 Na1 O19 155.6(2) 5_767 . ?
O31 Na1 O30 58.58(19) 5_767 5_767 ?
O2W Na1 Cd2 111.8(4) . . ?
O2W Na1 Co2 111.8(4) . . ?
O2W Na1 P1 101.7(3) . . ?
O2W Na1 P2 147.7(3) . . ?
O2W Na1 P3 92.9(3) . 5_767 ?
O2W Na1 Na2 63.5(4) . . ?
O2W Na1 O1 99.1(4) . . ?
O2W Na1 O17 163.8(4) . . ?
O2W Na1 O19 72.0(3) . . ?
O2W Na1 O30 80.3(3) . 5_767 ?
O2W Na1 O31 105.3(3) . 5_767 ?
Mo1 Na2 Na1 98.94(17) . . ?
Cd2 Na2 Mo1 111.46(18) . . ?
Cd2 Na2 Na1 54.49(12) . . ?
Co2 Na2 Mo1 111.46(18) . . ?
Co2 Na2 Na1 54.49(12) . . ?
P1 Na2 Mo1 59.20(11) . . ?
P1 Na2 Cd2 57.33(11) . . ?
P1 Na2 Co2 57.33(11) . . ?
P1 Na2 P4 87.81(16) . . ?
P1 Na2 Na1 49.46(12) . . ?
P4 Na2 Mo1 55.81(9) . . ?
P4 Na2 Cd2 138.7(3) . . ?
P4 Na2 Co2 138.7(3) . . ?
P4 Na2 Na1 86.76(18) . . ?
O1 Na2 Mo1 84.6(2) . . ?
O1 Na2 Cd2 36.17(13) . . ?
O1 Na2 Co2 36.17(13) . . ?
O1 Na2 P1 25.37(12) . . ?
O1 Na2 P4 103.6(3) . . ?
O1 Na2 Na1 33.70(16) . . ?
O1 Na2 O4W 163.7(8) . . ?
O8 Na2 Mo1 31.95(13) . . ?
O8 Na2 Cd2 94.8(2) . . ?
O8 Na2 Co2 94.8(2) . . ?
O8 Na2 P1 62.74(18) . . ?
O8 Na2 P4 86.58(19) . . ?
O8 Na2 Na1 112.0(2) . . ?
O8 Na2 O1 83.9(2) . . ?
O8 Na2 O3W 176.4(4) . . ?
O8 Na2 O4W 111.9(8) . . ?
O26 Na2 Mo1 34.67(14) . . ?
O26 Na2 Cd2 140.9(3) . . ?
O26 Na2 Co2 140.9(3) . . ?
O26 Na2 P1 83.5(2) . . ?
O26 Na2 P4 24.76(14) . . ?
O26 Na2 Na1 102.2(3) . . ?
O26 Na2 O1 106.2(3) . . ?
O26 Na2 O8 62.9(2) . . ?
O26 Na2 O3W 113.7(4) . . ?
O26 Na2 O4W 85.6(5) . . ?
O1W Na2 Mo1 135.1(3) . . ?
O1W Na2 Cd2 37.26(18) . . ?
O1W Na2 Co2 37.26(18) . . ?
O1W Na2 P1 93.3(2) . . ?
O1W Na2 P4 166.9(4) . . ?
O1W Na2 Na1 84.0(3) . . ?
O1W Na2 O1 73.4(3) . . ?
O1W Na2 O8 105.6(3) . . ?
O1W Na2 O26 168.3(4) . . ?
O1W Na2 O3W 77.9(4) . . ?
O1W Na2 O4W 97.4(4) . . ?
O3W Na2 Mo1 144.5(4) . . ?
O3W Na2 Cd2 87.5(3) . . ?
O3W Na2 Co2 87.5(3) . . ?
O3W Na2 P1 116.5(4) . . ?
O3W Na2 P4 89.9(3) . . ?
O3W Na2 Na1 67.1(4) . . ?
O3W Na2 O1 96.4(4) . . ?
O3W Na2 O4W 68.2(8) . . ?
O4W Na2 Mo1 110.9(7) . . ?
O4W Na2 Cd2 133.5(5) . . ?
O4W Na2 Co2 133.5(5) . . ?
O4W Na2 P1 169.1(5) . . ?
O4W Na2 P4 82.3(2) . . ?
O4W Na2 Na1 133.9(7) . . ?
Cd2 O1 Na1 103.5(2) . . ?
Cd2 O1 Na2 94.8(2) . . ?
Co2 O1 Na1 103.5(2) . . ?
Co2 O1 Na2 94.8(2) . . ?
P1 O1 Cd2 134.5(3) . . ?
P1 O1 Co2 134.5(3) . . ?
P1 O1 Na1 107.8(3) . . ?
P1 O1 Na2 105.0(3) . . ?
Na1 O1 Na2 109.3(3) . . ?
Mo1 O2 Cd1 132.6(2) . . ?
Mo6 O2 Mo1 82.06(18) . . ?
Mo6 O2 Cd1 133.5(2) . . ?
Mo4 O3 Mo2 84.46(19) . . ?
Mo6 O4 Mo2 101.42(18) . . ?
P1 O4 Mo2 128.1(3) . . ?
P1 O4 Mo6 125.0(3) . . ?
Mo1 O5 Mo3 114.0(2) . . ?
Mo1 O5 H5 101.0 . . ?
Mo3 O5 H5 113.7 . . ?
Mo2 O6 Cd1 134.0(2) . . ?
Mo4 O6 Mo2 82.32(18) . . ?
Mo4 O6 Cd1 133.5(2) . . ?
Mo4 O7 H7 97.2 . . ?
Mo5 O7 Mo4 112.7(2) . . ?
Mo5 O7 H7 110.7 . . ?
Mo1 O8 Na2 103.0(3) . . ?
Mo6 O8 Mo1 84.5(2) . . ?
Mo6 O8 Na2 147.1(3) . . ?
P2 O10 Mo4 133.1(3) . . ?
Mo3 O11 Cd1 133.4(2) . . ?
Mo5 O11 Mo3 81.81(18) . . ?
Mo5 O11 Cd1 134.3(2) . . ?
Mo2 O12 Mo6 114.0(2) . . ?
Mo2 O12 H12 100.9 . . ?
Mo6 O12 H12 105.8 . . ?
Mo5 O13 Mo4 100.87(18) . . ?
P1 O13 Mo4 126.4(3) . . ?
P1 O13 Mo5 124.5(2) . . ?
P2 O14 Mo5 136.6(3) . . ?
P2 O17 Na1 113.6(3) . . ?
P2 O18 H18 109.5 . . ?
Mo3 O19 Na1 137.9(3) . . ?
Mo5 O19 Mo3 83.8(2) . . ?
Mo5 O19 Na1 112.2(2) . . ?
Mo3 O20 Mo1 101.88(18) . . ?
P1 O20 Mo1 127.2(3) . . ?
P1 O20 Mo3 127.0(3) . . ?
P4 O23 Mo3 129.9(3) . . ?
Mo1 O26 Na2 100.3(3) . . ?
P4 O26 Mo1 130.5(3) . . ?
P4 O26 Na2 110.9(3) . . ?
P3 O28 Mo6 132.4(3) . . ?
P3 O29 Mo2 130.0(3) . . ?
P3 O30 Na1 95.4(3) . 5_767 ?
Cd2 O31 Na1 102.2(2) . 5_767 ?
P3 O31 Cd2 156.2(3) . . ?
P3 O31 Co2 156.2(3) . . ?
P3 O31 Na1 100.4(3) . 5_767 ?
C5 N1 H1 119.4 . . ?
C5 N1 C7 121.3(10) . . ?
C7 N1 H1 119.4 . . ?
H1A C1 H1B 107.8 . . ?
C2 C1 H1A 109.1 . . ?
C2 C1 H1A 109.1 2_655 . ?
C2 C1 H1B 109.1 2_655 . ?
C2 C1 H1B 109.1 . . ?
C2 C1 C2 112.5(11) . 2_655 ?
C1 C2 H2A 109.4 . . ?
C1 C2 H2B 109.4 . . ?
H2A C2 H2B 108.0 . . ?
C4 C2 C1 111.0(8) . . ?
C4 C2 H2A 109.4 . . ?
C4 C2 H2B 109.4 . . ?
C4 C3 H3 118.6 . . ?
C5 C3 H3 118.6 . . ?
C5 C3 C4 122.8(10) . . ?
C3 C4 C2 122.2(8) . . ?
C8 C4 C2 122.9(9) . . ?
C8 C4 C3 114.8(9) . . ?
N1 C5 C3 121.1(11) . . ?
N1 C5 H5A 119.5 . . ?
C3 C5 H5A 119.5 . . ?
N1 C7 H7A 119.4 . . ?
N1 C7 C8 121.2(11) . . ?
C8 C7 H7A 119.4 . . ?
C4 C8 C7 118.7(11) . . ?
C4 C8 H8 120.7 . . ?
C7 C8 H8 120.7 . . ?
C9 N2 C13 120.0 . . ?
C10 C9 N2 120.0 . . ?
C11 C10 C9 120.0 . . ?
C10 C11 C12 120.0 . . ?
C10 C11 C14 119(3) . . ?
C12 C11 C14 121(3) . . ?
C11 C12 C13 120.0 . . ?
C12 C13 N2 120.0 . . ?
C15 C14 C11 113(3) . . ?
C9' N2' C13' 120.0 . . ?
N2' C9' C10' 120.0 . . ?
C11' C10' C9' 120.0 . . ?
C10' C11' C14' 110(2) . . ?
C10' C11' C12' 120.0 . . ?
C12' C11' C14' 128(2) . . ?
C15 C11' C14' 48(2) . . ?
C15 C11' C10' 119(3) . . ?
C15 C11' C12' 110(3) . . ?
C13' C12' C11' 120.0 . . ?
C12' C13' N2' 120.0 . . ?
C14' C15 C11' 84(4) . . ?
C14 C15 C15 136(3) . 2_556 ?
Cd2 O1W Na2 101.4(3) . . ?
Co2 O1W Na2 101.4(3) . . ?
Na2 O4W Na2 173.6(15) . 2_756 ?

loop_
_geom_bond_atom_site_label_1
_geom_bond_atom_site_label_2
_geom_bond_distance
_geom_bond_site_symmetry_2
_geom_bond_publ_flag
C14' C14' 1.24(8) 2_556 ?
C14' C11' 1.53(5) . ?
C14' C15 1.14(5) . ?
C14' C15 1.32(5) 2_556 ?
Mo1 Mo6 2.5987(8) . ?
Mo1 Na2 3.569(6) . ?
Mo1 O2 1.981(5) . ?
Mo1 O5 2.096(5) . ?
Mo1 O8 1.939(5) . ?
Mo1 O20 2.279(5) . ?
Mo1 O26 2.064(5) . ?
Mo1 O27 1.678(5) . ?
Mo2 Mo4 2.5975(8) . ?
Mo2 O3 1.935(5) . ?
Mo2 O4 2.290(4) . ?
Mo2 O6 1.979(5) . ?
Mo2 O9 1.675(5) . ?
Mo2 O12 2.096(5) . ?
Mo2 O29 2.050(5) . ?
Mo3 Mo5 2.5809(8) . ?
Mo3 O5 2.106(5) . ?
Mo3 O11 1.978(5) . ?
Mo3 O19 1.938(5) . ?
Mo3 O20 2.259(5) . ?
Mo3 O22 1.680(5) . ?
Mo3 O23 2.061(5) . ?
Mo4 O3 1.930(5) . ?
Mo4 O6 1.967(5) . ?
Mo4 O7 2.124(5) . ?
Mo4 O10 2.080(5) . ?
Mo4 O13 2.286(4) . ?
Mo4 O16 1.664(5) . ?
Mo5 O7 2.111(5) . ?
Mo5 O11 1.964(5) . ?
Mo5 O13 2.286(5) . ?
Mo5 O14 2.044(5) . ?
Mo5 O19 1.928(5) . ?
Mo5 O21 1.680(5) . ?
Mo6 O2 1.977(5) . ?
Mo6 O4 2.274(5) . ?
Mo6 O8 1.925(5) . ?
Mo6 O12 2.116(5) . ?
Mo6 O15 1.676(5) . ?
Mo6 O28 2.049(5) . ?
Cd1 O2 2.220(5) . ?
Cd1 O2 2.220(5) 7_667 ?
Cd1 O6 2.198(5) . ?
Cd1 O6 2.198(5) 7_667 ?
Cd1 O11 2.194(5) 7_667 ?
Cd1 O11 2.194(5) . ?
Cd2 Na1 3.578(3) 5_767 ?
Cd2 Na1 3.578(3) . ?
Cd2 Na2 3.522(6) . ?
Cd2 Na2 3.522(6) 5_767 ?
Cd2 O1 2.086(5) 5_767 ?
Cd2 O1 2.086(5) . ?
Cd2 O31 2.124(6) 5_767 ?
Cd2 O31 2.124(6) . ?
Cd2 O1W 2.176(6) 5_767 ?
Cd2 O1W 2.176(6) . ?
Co2 Na1 3.578(3) . ?
Co2 Na1 3.578(3) 5_767 ?
Co2 Na2 3.522(6) 5_767 ?
Co2 Na2 3.522(6) . ?
Co2 O1 2.086(5) . ?
Co2 O1 2.086(5) 5_767 ?
Co2 O31 2.124(6) 5_767 ?
Co2 O31 2.124(6) . ?
Co2 O1W 2.176(6) 5_767 ?
Co2 O1W 2.176(6) . ?
P1 Na1 3.250(3) . ?
P1 Na2 3.384(7) . ?
P1 O1 1.501(5) . ?
P1 O4 1.535(5) . ?
P1 O13 1.552(5) . ?
P1 O20 1.541(5) . ?
P2 Na1 3.318(4) . ?
P2 O10 1.549(5) . ?
P2 O14 1.532(5) . ?
P2 O17 1.493(6) . ?
P2 O18 1.558(6) . ?
P3 Na1 3.103(3) 5_767 ?
P3 O28 1.528(5) . ?
P3 O29 1.541(5) . ?
P3 O30 1.577(6) . ?
P3 O31 1.492(6) . ?
P4 Na2 3.428(6) . ?
P4 O23 1.541(6) . ?
P4 O24 1.577(6) . ?
P4 O25 1.493(6) . ?
P4 O26 1.537(5) . ?
Na1 Na2 4.187(9) . ?
Na1 O1 2.461(6) . ?
Na1 O17 2.424(7) . ?
Na1 O19 2.664(6) . ?
Na1 O30 2.528(7) 5_767 ?
Na1 O31 2.464(6) 5_767 ?
Na1 O2W 2.365(9) . ?
Na2 O1 2.670(9) . ?
Na2 O8 2.592(9) . ?
Na2 O26 2.566(8) . ?
Na2 O1W 2.372(8) . ?
Na2 O3W 2.65(2) . ?
Na2 O4W 2.726(7) . ?
O5 H5 0.9436 . ?
O7 H7 0.8328 . ?
O12 H12 0.7471 . ?
O18 H18 0.8200 . ?
N1 H1 0.8600 . ?
N1 C5 1.256(15) . ?
N1 C7 1.284(17) . ?
C1 H1A 0.9700 . ?
C1 H1B 0.9700 . ?
C1 C2 1.515(11) . ?
C1 C2 1.515(11) 2_655 ?
C2 H2A 0.9700 . ?
C2 H2B 0.9700 . ?
C2 C4 1.496(12) . ?
C3 H3 0.9300 . ?
C3 C4 1.368(14) . ?
C3 C5 1.337(16) . ?
C4 C8 1.365(13) . ?
C5 H5A 0.9300 . ?
C7 H7A 0.9300 . ?
C7 C8 1.405(18) . ?
C8 H8 0.9300 . ?
N2 C9 1.3900 . ?
N2 C13 1.3900 . ?
C9 C10 1.3900 . ?
C10 C11 1.3900 . ?
C11 C12 1.3900 . ?
C11 C14 1.59(5) . ?
C12 C13 1.3900 . ?
C14 C15 1.56(2) . ?
N2' C9' 1.3900 . ?
N2' C13' 1.3900 . ?
C9' C10' 1.3900 . ?
C10' C11' 1.3900 . ?
C11' C12' 1.3900 . ?
C11' C15 1.14(5) . ?
C12' C13' 1.3900 . ?
C15 C15 1.92(8) 2_556 ?
